data_1573127
loop_
_publ_author_name
'Wu, Weikang'
'Rajeshkumar, Thayalan'
'Zhu, Shan'
'Chai, Fuxiang'
'Hong, Dongjing'
'Huang, Zeming'
'Yuan, Qingbing'
'Maron, Laurent'
'Wang, Shaowu'

_publ_section_title
;
 Rare-earth metal complexes bearing electrophilic and nucleophilic carbon
 centres and their unique reactivity patterns towards pyridine
 derivatives.
;
_journal_issue 48
_journal_name_full 'Chemical science'
_journal_page_first 20315
_journal_page_last 20327
_journal_paper_doi 10.1039/d4sc04197f
_journal_volume 15
_journal_year 2024
_chemical_formula_moiety 'C44 H74 Dy N3 O2 Si2'
_chemical_formula_sum 'C44 H74 Dy N3 O2 Si2'
_chemical_formula_weight 895.74
_space_group_crystal_system monoclinic
_space_group_IT_number 14
_space_group_name_Hall '-P 2ybc'
_space_group_name_H-M_alt 'P 1 21/c 1'
_atom_sites_solution_hydrogens mixed
_atom_sites_solution_primary iterative
_audit_creation_date 2023-11-03
_audit_creation_method
;
Olex2 1.5
(compiled 2023.08.24 svn.re1ec1418 for OlexSys, GUI svn.r6817)
;
_audit_update_record
;
2024-05-29 deposited with the CCDC.	2024-11-12 downloaded from the CCDC.
;
_cell_angle_alpha 90
_cell_angle_beta 113.45(3)
_cell_angle_gamma 90
_cell_formula_units_Z 4
_cell_length_a 12.958(3)
_cell_length_b 40.101(8)
_cell_length_c 10.503(2)
_cell_measurement_reflns_used 9930
_cell_measurement_temperature 300.00
_cell_measurement_theta_max 27.540
_cell_measurement_theta_min 2.946
_cell_volume 5007(2)
_computing_cell_refinement 'SAINT v8.37A (Bruker, 2015)'
_computing_data_collection 'Bruker D8 Venture diffractometer'
_computing_data_reduction 'SAINT v8.37A (Bruker, 2015)'
_computing_molecular_graphics 'Olex2 1.5 (Dolomanov et al., 2009)'
_computing_publication_material 'Olex2 1.5 (Dolomanov et al., 2009)'
_computing_structure_refinement 'olex2.refine 1.5 (Bourhis et al., 2015)'
_computing_structure_solution 'olex2.solve 1.5 (Bourhis et al., 2015)'
_diffrn_ambient_temperature 293.15
_diffrn_detector 'CCD area detector'
_diffrn_detector_area_resol_mean 7.9
_diffrn_detector_type 'CCD area detector'
_diffrn_measured_fraction_theta_full 0.998
_diffrn_measured_fraction_theta_max 0.995
_diffrn_measurement_device 'three-circle diffractometer'
_diffrn_measurement_device_type 'Bruker APEX-II CCD'
_diffrn_measurement_method 'phi and omega scans'
_diffrn_radiation_monochromator graphite
_diffrn_radiation_probe x-ray
_diffrn_radiation_type MoK\a
_diffrn_radiation_wavelength 0.71076
_diffrn_reflns_av_R_equivalents 0.0558
_diffrn_reflns_av_unetI/netI 0.0276
_diffrn_reflns_Laue_measured_fraction_full 0.998
_diffrn_reflns_Laue_measured_fraction_max 0.995
_diffrn_reflns_limit_h_max 16
_diffrn_reflns_limit_h_min -16
_diffrn_reflns_limit_k_max 52
_diffrn_reflns_limit_k_min -52
_diffrn_reflns_limit_l_max 13
_diffrn_reflns_limit_l_min -13
_diffrn_reflns_number 188539
_diffrn_reflns_point_group_measured_fraction_full 0.998
_diffrn_reflns_point_group_measured_fraction_max 0.995
_diffrn_reflns_theta_full 25.243
_diffrn_reflns_theta_max 27.546
_diffrn_reflns_theta_min 2.932
_diffrn_source 'sealed X-ray tube'
_diffrn_source_current 30.0
_diffrn_source_power 1.5
_diffrn_source_target Mo
_diffrn_source_voltage 50.0
_exptl_absorpt_coefficient_mu 1.574
_exptl_absorpt_correction_T_max 0.7456
_exptl_absorpt_correction_T_min 0.4558
_exptl_absorpt_correction_type multi-scan
_exptl_absorpt_process_details
;
SADABS-2014/5 (Bruker,2014/5) was used for absorption correction.
wR2(int) was 0.1055 before and 0.0681 after correction.
The Ratio of minimum to maximum transmission is 0.6113.
The \l/2 correction factor is Not present.
;
_exptl_crystal_colour 'clear light yellow'
_exptl_crystal_colour_lustre clear
_exptl_crystal_colour_modifier light
_exptl_crystal_colour_primary yellow
_exptl_crystal_density_diffrn 1.188
_exptl_crystal_description block
_exptl_crystal_F_000 1876
_exptl_crystal_recrystallization_method
'The crystals were growth by means of evaporation of a mixture of n-hexane and toluene at RT.'
_exptl_crystal_size_max 0.21
_exptl_crystal_size_mid 0.2
_exptl_crystal_size_min 0.19
_refine_diff_density_max 2.210
_refine_diff_density_min -5.050
_refine_diff_density_rms 0.146
_refine_ls_extinction_method none
_refine_ls_goodness_of_fit_ref 1.294
_refine_ls_hydrogen_treatment constr
_refine_ls_matrix_type full
_refine_ls_number_parameters 790
_refine_ls_number_reflns 11492
_refine_ls_number_restraints 1160
_refine_ls_restrained_S_all 1.245
_refine_ls_R_factor_all 0.1139
_refine_ls_R_factor_gt 0.1031
_refine_ls_shift/su_max 0.002
_refine_ls_shift/su_mean 0.000
_refine_ls_structure_factor_coef Fsqd
_refine_ls_weighting_details 'w=1/[\s^2^(Fo^2^)+65.1043P] where P=(Fo^2^+2Fc^2^)/3'
_refine_ls_weighting_scheme calc
_refine_ls_wR_factor_gt 0.2108
_refine_ls_wR_factor_ref 0.2149
_reflns_Friedel_coverage 0.000
_reflns_number_gt 10136
_reflns_number_total 11492
_reflns_threshold_expression 'I > 2\s(I)'
_cod_data_source_file d4sc04197f2.cif
_cod_data_source_block 1e
_cod_depositor_comments 'Adding full bibliography for 1573095--1573138.cif.'
_cod_database_code 1573127
_shelx_shelxl_version_number 2019/2
_shelx_space_group_comment
;
The symmetry employed for this shelxl refinement is uniquely defined
by the following loop, which should always be used as a source of
symmetry information in preference to the above space-group names.
They are only intended as comments.
;
_shelx_estimated_absorpt_t_max 0.754
_shelx_estimated_absorpt_t_min 0.733
_exptl_crystal_mounting_method
'Crystals were removed from the crystallisation vial and immediately coated with polybutenes oil (CAS: 9003-29-6) on a glass slide. A suitable single crystal coated with polybutenes oil as less as possible was sealed in capillary tube filled with argon. The capillary tube with single crystal was mounted on copper pin with solid paraffin.'
_olex2_refinement_description
;
1. Fixed Uiso
 At 1.2 times of:
  All C(H) groups, All C(H,H) groups, All C(H,H,H,H) groups
 At 1.5 times of:
  All C(H,H,H) groups
2. Restrained planarity
 C22, C20, C19, C17, C21, C18, C26, C23, N3
 with sigma of 0.1
3. Uiso/Uaniso restraints and constraints
N2 \\sim C43A \\sim C25A \\sim C10 \\sim C17A \\sim C11 \\sim C33A \\sim C12
\\sim C12A \\sim C13 \\sim C21A \\sim C14 \\sim C29A \\sim C15 \\sim C38A \\sim
C17 \\sim C10A \\sim C18 \\sim C14A \\sim C19 \\sim C19A \\sim C20 \\sim C23A
\\sim C21 \\sim C27A \\sim C22 \\sim C31A \\sim C23 \\sim C35A \\sim C24 \\sim
C40A \\sim C25 \\sim N2A \\sim C26 \\sim C11A \\sim C27 \\sim C13A \\sim C28
\\sim C15A \\sim C29 \\sim C18A \\sim C30 \\sim C20A \\sim C31 \\sim C22A \\sim
C32 \\sim C24A \\sim C33 \\sim C26A \\sim C34 \\sim C28A \\sim C35 \\sim C30A
\\sim C36 \\sim C32A \\sim C38 \\sim C34A \\sim C39 \\sim C36A \\sim C40 \\sim
C39A \\sim C42 \\sim C42A \\sim C43 \\sim C44A \\sim C44: within 2A with sigma
of 0.01 and sigma for terminal atoms of 0.02 within 2A
Uanis(O1) \\sim Ueq, Uanis(C29) \\sim Ueq, Uanis(C30) \\sim Ueq, Uanis(C31)
\\sim Ueq, Uanis(C32) \\sim Ueq, Uanis(C29A) \\sim Ueq, Uanis(C30A) \\sim Ueq,
Uanis(C31A) \\sim Ueq, Uanis(C32A) \\sim Ueq, Uanis(O2) \\sim Ueq, Uanis(C33)
\\sim Ueq, Uanis(C34) \\sim Ueq, Uanis(C35) \\sim Ueq, Uanis(C36) \\sim Ueq,
Uanis(C33A) \\sim Ueq, Uanis(C34A) \\sim Ueq, Uanis(C35A) \\sim Ueq,
Uanis(C36A) \\sim Ueq, Uanis(N2) \\sim Ueq, Uanis(C10) \\sim Ueq, Uanis(C11)
\\sim Ueq, Uanis(C12) \\sim Ueq, Uanis(C13) \\sim Ueq, Uanis(C14) \\sim Ueq,
Uanis(C15) \\sim Ueq, Uanis(N2A) \\sim Ueq, Uanis(C10A) \\sim Ueq, Uanis(C11A)
\\sim Ueq, Uanis(C12A) \\sim Ueq, Uanis(C13A) \\sim Ueq, Uanis(C14A) \\sim Ueq,
Uanis(C15A) \\sim Ueq, Uanis(Si1) \\sim Ueq, Uanis(C38) \\sim Ueq, Uanis(C39)
\\sim Ueq, Uanis(C40) \\sim Ueq, Uanis(C38A) \\sim Ueq, Uanis(C39A) \\sim Ueq,
Uanis(C40A) \\sim Ueq, Uanis(Si2) \\sim Ueq, Uanis(C42) \\sim Ueq, Uanis(C43)
\\sim Ueq, Uanis(C44) \\sim Ueq, Uanis(C42A) \\sim Ueq, Uanis(C43A) \\sim Ueq,
Uanis(C44A) \\sim Ueq: with sigma of 0.01 and sigma for terminal atoms of 0.02
4. Same fragment restrains
{Si1, C38A, C39A, C40A} sigma for 1-2: 0.02, 1-3: 0.04
as in
{Si1, C38, C39, C40}
{N3, C17A, C18A, C19A, C20A, C21A, C22A, C23A, C24A, C25A, C26A, C27A, C28A}
sigma for 1-2: 0.02, 1-3: 0.04
as in
{N3, C17, C18, C19, C20, C21, C22, C23, C24, C25, C26, C27, C28}
{C9, N2A, C10A, C11A, C12A, C13A, C14A, C15A} sigma for 1-2: 0.02, 1-3: 0.04
as in
{C9, N2, C10, C11, C12, C13, C14, C15}
{Si2, C42A, C43A, C44A} sigma for 1-2: 0.02, 1-3: 0.04
as in
{Si2, C42, C43, C44}
{O1, C29A, C30A, C31A, C32A} sigma for 1-2: 0.02, 1-3: 0.04
as in
{O1, C29, C30, C31, C32}
{O2, C33A, C34A, C35A, C36A} sigma for 1-2: 0.02, 1-3: 0.04
as in
{O2, C33, C34, C35, C36}
5. Others
 Sof(H9BC)=Sof(H9BD)=Sof(N2A)=Sof(C10A)=Sof(H10C)=Sof(H10D)=Sof(C11A)=
 Sof(H11C)=Sof(H11D)=Sof(C12A)=Sof(H12C)=Sof(H12D)=Sof(C13A)=Sof(H13C)=
 Sof(H13D)=Sof(C14A)=Sof(H14C)=Sof(H14D)=Sof(C15A)=Sof(H15C)=Sof(H15D)=1-FVAR(1)
 Sof(H9AA)=Sof(H9AB)=Sof(N2)=Sof(C10)=Sof(H10A)=Sof(H10B)=Sof(C11)=Sof(H11A)=
 Sof(H11B)=Sof(C12)=Sof(H12A)=Sof(H12B)=Sof(C13)=Sof(H13A)=Sof(H13B)=Sof(C14)=
 Sof(H14A)=Sof(H14B)=Sof(C15)=Sof(H15A)=Sof(H15B)=FVAR(1)
 Sof(C33A)=Sof(H33C)=Sof(H33D)=Sof(C34A)=Sof(H34C)=Sof(H34D)=Sof(C35A)=
 Sof(H35C)=Sof(H35D)=Sof(C36A)=Sof(H36C)=Sof(H36D)=1-FVAR(2)
 Sof(C33)=Sof(H33A)=Sof(H33B)=Sof(C34)=Sof(H34A)=Sof(H34B)=Sof(C35)=Sof(H35A)=
 Sof(H35B)=Sof(C36)=Sof(H36A)=Sof(H36B)=FVAR(2)
 Sof(C29A)=Sof(H29C)=Sof(H29D)=Sof(C30A)=Sof(H30C)=Sof(H30D)=Sof(C31A)=
 Sof(H31C)=Sof(H31D)=Sof(C32A)=Sof(H32C)=Sof(H32D)=1-FVAR(3)
 Sof(C29)=Sof(H29A)=Sof(H29B)=Sof(C30)=Sof(H30A)=Sof(H30B)=Sof(C31)=Sof(H31A)=
 Sof(H31B)=Sof(C32)=Sof(H32A)=Sof(H32B)=FVAR(3)
 Sof(C17A)=Sof(C18A)=Sof(C19A)=Sof(H19A)=Sof(C20A)=Sof(H20A)=Sof(C21A)=
 Sof(H21A)=Sof(C22A)=Sof(C23A)=Sof(H23A)=Sof(C24A)=Sof(H24D)=Sof(H24E)=
 Sof(H24F)=Sof(C25A)=Sof(H25D)=Sof(H25E)=Sof(H25F)=Sof(C26A)=Sof(H26A)=
 Sof(C27A)=Sof(H27D)=Sof(H27E)=Sof(H27F)=Sof(C28A)=Sof(H28D)=Sof(H28E)=
 Sof(H28F)=1-FVAR(4)
 Sof(C17)=Sof(C18)=Sof(C19)=Sof(H19)=Sof(C20)=Sof(H20)=Sof(C21)=Sof(H21)=
 Sof(C22)=Sof(C23)=Sof(H23)=Sof(C24)=Sof(H24A)=Sof(H24B)=Sof(H24C)=Sof(C25)=
 Sof(H25A)=Sof(H25B)=Sof(H25C)=Sof(C26)=Sof(H26)=Sof(C27)=Sof(H27A)=Sof(H27B)=
 Sof(H27C)=Sof(C28)=Sof(H28A)=Sof(H28B)=Sof(H28C)=FVAR(4)
 Sof(C38A)=Sof(H38D)=Sof(H38E)=Sof(H38F)=Sof(C39A)=Sof(H39D)=Sof(H39E)=
 Sof(H39F)=Sof(C40A)=Sof(H40D)=Sof(H40E)=Sof(H40F)=1-FVAR(5)
 Sof(C38)=Sof(H38A)=Sof(H38B)=Sof(H38C)=Sof(C39)=Sof(H39A)=Sof(H39B)=Sof(H39C)=
 Sof(C40)=Sof(H40A)=Sof(H40B)=Sof(H40C)=FVAR(5)
 Sof(C42A)=Sof(H42D)=Sof(H42E)=Sof(H42F)=Sof(C43A)=Sof(H43D)=Sof(H43E)=
 Sof(H43F)=Sof(C44A)=Sof(H44D)=Sof(H44E)=Sof(H44F)=1-FVAR(6)
 Sof(C42)=Sof(H42A)=Sof(H42B)=Sof(H42C)=Sof(C43)=Sof(H43A)=Sof(H43B)=Sof(H43C)=
 Sof(C44)=Sof(H44A)=Sof(H44B)=Sof(H44C)=FVAR(6)
 Fixed Z: C12A(0.75546)
6.a Riding coordinates:
 C40(H40A,H40B,H40C)
6.b Ternary CH refined with riding coordinates:
 C23(H23), C26(H26), C23A(H23A), C26A(H26A)
6.c Secondary CH2 refined with riding coordinates:
 C29(H29A,H29B), C30(H30A,H30B), C31(H31A,H31B), C32(H32A,H32B), C33(H33A,
 H33B), C34(H34A,H34B), C35(H35A,H35B), C36(H36A,H36B), C9(H9AA,H9AB), C9(H9BC,
 H9BD), C10(H10A,H10B), C11(H11A,H11B), C12(H12A,H12B), C13(H13A,H13B),
 C14(H14A,H14B), C15(H15A,H15B), C37(H37A,H37B), C41(H41A,H41B), C10A(H10C,
 H10D), C11A(H11C,H11D), C12A(H12C,H12D), C13A(H13C,H13D), C14A(H14C,H14D),
 C15A(H15C,H15D), C29A(H29C,H29D), C30A(H30C,H30D), C31A(H31C,H31D), C32A(H32C,
 H32D), C33A(H33C,H33D), C34A(H34C,H34D), C35A(H35C,H35D), C36A(H36C,H36D)
6.d Aromatic/amide H refined with riding coordinates:
 C19(H19), C20(H20), C21(H21), C4(H4), C5(H5), C6(H6), C7(H7), C16(H16),
 C19A(H19A), C20A(H20A), C21A(H21A)
6.e Idealised Me refined as rotating group:
 C38(H38A,H38B,H38C), C39(H39A,H39B,H39C), C42(H42A,H42B,H42C), C43(H43A,H43B,
 H43C), C44(H44A,H44B,H44C), C24(H24A,H24B,H24C), C25(H25A,H25B,H25C), C27(H27A,
 H27B,H27C), C28(H28A,H28B,H28C), C24A(H24D,H24E,H24F), C25A(H25D,H25E,H25F),
 C27A(H27D,H27E,H27F), C28A(H28D,H28E,H28F), C38A(H38D,H38E,H38F), C39A(H39D,
 H39E,H39F), C40A(H40D,H40E,H40F), C42A(H42D,H42E,H42F), C43A(H43D,H43E,H43F),
 C44A(H44D,H44E,H44F)
;
_olex2_submission_special_instructions 'No special instructions were received'

loop_
_space_group_symop_operation_xyz
'x, y, z'
'-x, y+1/2, -z+1/2'
'-x, -y, -z'
'x, -y-1/2, z-1/2'

loop_
_atom_site_label
_atom_site_type_symbol
_atom_site_fract_x
_atom_site_fract_y
_atom_site_fract_z
_atom_site_U_iso_or_equiv
_atom_site_adp_type
_atom_site_occupancy
_atom_site_site_symmetry_order
_atom_site_calc_flag
_atom_site_refinement_flags_posn
_atom_site_refinement_flags_adp
_atom_site_refinement_flags_occupancy
_atom_site_disorder_assembly
_atom_site_disorder_group
Dy1 Dy 0.37572(4) 0.61033(2) 0.65848(5) 0.04324(14) Uani 1 1 d . . . . .
Si1 Si 0.6837(3) 0.60917(11) 0.9597(4) 0.0707(10) Uani 1 1 d D U . . .
C38 C 0.651(4) 0.5908(16) 1.104(4) 0.096(11) Uani 0.37(5) 1 d D U P A 1
H38A H 0.672436 0.606152 1.179848 0.143 Uiso 0.37(5) 1 calc R U P A 1
H38B H 0.691551 0.570269 1.134092 0.143 Uiso 0.37(5) 1 calc R U P A 1
H38C H 0.571523 0.586419 1.070667 0.143 Uiso 0.37(5) 1 calc R U P A 1
C39 C 0.730(5) 0.5729(11) 0.878(6) 0.094(11) Uani 0.37(5) 1 d D U P A 1
H39A H 0.674212 0.555634 0.853464 0.141 Uiso 0.37(5) 1 calc R U P A 1
H39B H 0.800371 0.564260 0.943755 0.141 Uiso 0.37(5) 1 calc R U P A 1
H39C H 0.739396 0.580436 0.796768 0.141 Uiso 0.37(5) 1 calc R U P A 1
C40 C 0.814(3) 0.6360(13) 1.045(6) 0.083(11) Uani 0.37(5) 1 d D U P A 1
H40A H 0.856579 0.627729 1.137148 0.124 Uiso 0.37(5) 1 d R U P A 1
H40B H 0.860919 0.636969 0.994339 0.124 Uiso 0.37(5) 1 d R U P A 1
H40C H 0.786599 0.658009 1.051399 0.124 Uiso 0.37(5) 1 d R U P A 1
Si2 Si 0.4980(3) 0.57363(9) 0.4204(4) 0.0600(8) Uani 1 1 d D U . . .
C42 C 0.401(3) 0.5997(9) 0.274(3) 0.075(7) Uani 0.58(6) 1 d D U P B 1
H42A H 0.329904 0.588695 0.232018 0.112 Uiso 0.58(6) 1 calc R U P B 1
H42B H 0.433188 0.602689 0.206848 0.112 Uiso 0.58(6) 1 calc R U P B 1
H42C H 0.391356 0.620999 0.309394 0.112 Uiso 0.58(6) 1 calc R U P B 1
C43 C 0.629(2) 0.5988(9) 0.495(4) 0.087(8) Uani 0.58(6) 1 d D U P B 1
H43A H 0.637641 0.607551 0.583133 0.130 Uiso 0.58(6) 1 calc R U P B 1
H43B H 0.625635 0.616847 0.432898 0.130 Uiso 0.58(6) 1 calc R U P B 1
H43C H 0.692915 0.584900 0.505942 0.130 Uiso 0.58(6) 1 calc R U P B 1
C44 C 0.529(4) 0.5347(6) 0.341(4) 0.095(9) Uani 0.58(6) 1 d D U P B 1
H44A H 0.593128 0.523513 0.408217 0.142 Uiso 0.58(6) 1 calc R U P B 1
H44B H 0.544868 0.540603 0.261897 0.142 Uiso 0.58(6) 1 calc R U P B 1
H44C H 0.465085 0.520091 0.312116 0.142 Uiso 0.58(6) 1 calc R U P B 1
O1 O 0.3250(7) 0.5655(2) 0.7813(9) 0.065(2) Uani 1 1 d D U . . .
C29 C 0.4109(19) 0.5445(7) 0.872(3) 0.089(5) Uani 0.605(19) 1 d D U P C 1
H29A H 0.468983 0.557691 0.940996 0.107 Uiso 0.605(19) 1 calc R U P C 1
H29B H 0.444902 0.531830 0.819801 0.107 Uiso 0.605(19) 1 calc R U P C 1
C30 C 0.361(2) 0.5225(7) 0.937(3) 0.091(4) Uani 0.605(19) 1 d D U P C 1
H30A H 0.362072 0.499840 0.905056 0.109 Uiso 0.605(19) 1 calc R U P C 1
H30B H 0.403302 0.522937 1.036978 0.109 Uiso 0.605(19) 1 calc R U P C 1
C31 C 0.255(2) 0.5322(7) 0.906(3) 0.089(4) Uani 0.605(19) 1 d D U P C 1
H31A H 0.251031 0.548046 0.973617 0.107 Uiso 0.605(19) 1 calc R U P C 1
H31B H 0.207006 0.513299 0.901432 0.107 Uiso 0.605(19) 1 calc R U P C 1
C32 C 0.2208(19) 0.5491(8) 0.759(3) 0.093(4) Uani 0.605(19) 1 d D U P C 1
H32A H 0.201274 0.532650 0.684772 0.112 Uiso 0.605(19) 1 calc R U P C 1
H32B H 0.159405 0.564744 0.738636 0.112 Uiso 0.605(19) 1 calc R U P C 1
O2 O 0.3014(8) 0.6436(2) 0.8023(9) 0.068(2) Uani 1 1 d D U . . .
C33 C 0.313(3) 0.6377(5) 0.941(2) 0.087(5) Uani 0.633(18) 1 d D U P D 1
H33A H 0.262023 0.619950 0.942488 0.105 Uiso 0.633(18) 1 calc R U P D 1
H33B H 0.388938 0.630810 0.998125 0.105 Uiso 0.633(18) 1 calc R U P D 1
C34 C 0.286(3) 0.6675(6) 0.996(2) 0.092(4) Uani 0.633(18) 1 d D U P D 1
H34A H 0.354182 0.677793 1.062641 0.110 Uiso 0.633(18) 1 calc R U P D 1
H34B H 0.236100 0.662776 1.042285 0.110 Uiso 0.633(18) 1 calc R U P D 1
C35 C 0.232(2) 0.6891(6) 0.877(2) 0.088(4) Uani 0.633(18) 1 d D U P D 1
H35A H 0.150873 0.687994 0.846397 0.105 Uiso 0.633(18) 1 calc R U P D 1
H35B H 0.255671 0.711979 0.900468 0.105 Uiso 0.633(18) 1 calc R U P D 1
C36 C 0.264(3) 0.6776(4) 0.767(2) 0.081(4) Uani 0.633(18) 1 d D U P D 1
H36A H 0.200796 0.678545 0.677938 0.097 Uiso 0.633(18) 1 calc R U P D 1
H36B H 0.324565 0.691232 0.762642 0.097 Uiso 0.633(18) 1 calc R U P D 1
N1 N 0.3841(7) 0.68437(19) 0.4530(8) 0.0416(18) Uani 1 1 d . . . . .
N3 N 0.1620(6) 0.6106(2) 0.4900(10) 0.049(2) Uani 1 1 d D . . . .
C17 C 0.071(2) 0.5879(7) 0.474(3) 0.064(3) Uani 0.43(3) 1 d D U P E 1
C18 C 0.058(2) 0.5594(7) 0.392(3) 0.071(3) Uani 0.43(3) 1 d D U P E 1
C19 C -0.027(2) 0.5371(7) 0.391(3) 0.075(4) Uani 0.43(3) 1 d D U P E 1
H19 H -0.040334 0.517768 0.337599 0.090 Uiso 0.43(3) 1 calc R U P E 1
C20 C -0.090(2) 0.5437(8) 0.467(4) 0.073(4) Uani 0.43(3) 1 d D U P E 1
H20 H -0.144460 0.528298 0.465648 0.087 Uiso 0.43(3) 1 calc R U P E 1
C21 C -0.077(2) 0.5714(8) 0.542(4) 0.071(4) Uani 0.43(3) 1 d D U P E 1
H21 H -0.124287 0.575545 0.588017 0.085 Uiso 0.43(3) 1 calc R U P E 1
C22 C 0.0082(18) 0.5944(6) 0.552(3) 0.067(3) Uani 0.43(3) 1 d D U P E 1
C23 C 0.126(3) 0.5545(8) 0.307(3) 0.077(4) Uani 0.43(3) 1 d D U P E 1
H23 H 0.198388 0.565368 0.358595 0.093 Uiso 0.43(3) 1 calc R U P E 1
C24 C 0.072(4) 0.5745(10) 0.162(4) 0.091(7) Uani 0.43(3) 1 d D U P E 1
H24A H -0.002797 0.566332 0.109582 0.136 Uiso 0.43(3) 1 calc R U P E 1
H24B H 0.117359 0.571235 0.109985 0.136 Uiso 0.43(3) 1 calc R U P E 1
H24C H 0.068575 0.597838 0.180439 0.136 Uiso 0.43(3) 1 calc R U P E 1
C25 C 0.155(3) 0.5180(9) 0.283(5) 0.093(7) Uani 0.43(3) 1 d D U P E 1
H25A H 0.188896 0.506778 0.370917 0.139 Uiso 0.43(3) 1 calc R U P E 1
H25B H 0.207090 0.518093 0.238471 0.139 Uiso 0.43(3) 1 calc R U P E 1
H25C H 0.087793 0.506464 0.225455 0.139 Uiso 0.43(3) 1 calc R U P E 1
C26 C 0.025(3) 0.6251(7) 0.641(3) 0.072(4) Uani 0.43(3) 1 d D U P E 1
H26 H 0.104405 0.631188 0.669449 0.087 Uiso 0.43(3) 1 calc R U P E 1
C27 C 0.009(3) 0.6202(10) 0.778(4) 0.087(7) Uani 0.43(3) 1 d D U P E 1
H27A H -0.058742 0.631250 0.771360 0.131 Uiso 0.43(3) 1 calc R U P E 1
H27B H 0.072059 0.629601 0.853498 0.131 Uiso 0.43(3) 1 calc R U P E 1
H27C H 0.003648 0.596871 0.794101 0.131 Uiso 0.43(3) 1 calc R U P E 1
C28 C -0.042(3) 0.6550(8) 0.559(4) 0.083(7) Uani 0.43(3) 1 d D U P E 1
H28A H -0.022843 0.659100 0.480943 0.125 Uiso 0.43(3) 1 calc R U P E 1
H28B H -0.024312 0.674390 0.617581 0.125 Uiso 0.43(3) 1 calc R U P E 1
H28C H -0.121048 0.650383 0.526622 0.125 Uiso 0.43(3) 1 calc R U P E 1
C1 C 0.3347(8) 0.6580(2) 0.4924(10) 0.041(2) Uani 1 1 d . . . . .
C2 C 0.2217(8) 0.6592(3) 0.4003(10) 0.045(2) Uani 1 1 d . . . . .
C3 C 0.2028(9) 0.6862(3) 0.3042(12) 0.051(3) Uani 1 1 d . . . . .
C4 C 0.1114(11) 0.6988(3) 0.1897(14) 0.074(4) Uani 1 1 d . . . . .
H4 H 0.039923 0.689638 0.163141 0.089 Uiso 1 1 calc R U . . .
C5 C 0.1314(14) 0.7259(4) 0.1158(16) 0.088(5) Uani 1 1 d . . . . .
H5 H 0.072852 0.734069 0.037470 0.106 Uiso 1 1 calc R U . . .
C6 C 0.2355(13) 0.7400(3) 0.1582(14) 0.077(4) Uani 1 1 d . . . . .
H6 H 0.244247 0.758560 0.110188 0.092 Uiso 1 1 calc R U . . .
C7 C 0.3274(12) 0.7284(3) 0.2673(12) 0.060(3) Uani 1 1 d . . . . .
H7 H 0.398262 0.737858 0.291587 0.072 Uiso 1 1 calc R U . . .
C8 C 0.3093(9) 0.7015(2) 0.3407(10) 0.046(2) Uani 1 1 d . . . . .
C9 C 0.5032(9) 0.6934(3) 0.5190(12) 0.051(2) Uani 1 1 d D . . . .
H9AA H 0.531189 0.697951 0.447691 0.061 Uiso 0.815(11) 1 calc R U P F 1
H9AB H 0.545405 0.674755 0.573796 0.061 Uiso 0.815(11) 1 calc R U P F 1
H9BC H 0.527778 0.702449 0.449975 0.061 Uiso 0.185(11) 1 calc R U P F 2
H9BD H 0.547761 0.673733 0.558985 0.061 Uiso 0.185(11) 1 calc R U P F 2
N2 N 0.6369(12) 0.7364(4) 0.6566(19) 0.079(3) Uani 0.815(11) 1 d D U P F 1
C10 C 0.5229(16) 0.7239(5) 0.612(2) 0.071(4) Uani 0.815(11) 1 d D U P F 1
H10A H 0.470552 0.741369 0.562334 0.086 Uiso 0.815(11) 1 calc R U P F 1
H10B H 0.508315 0.718124 0.693155 0.086 Uiso 0.815(11) 1 calc R U P F 1
C11 C 0.7191(16) 0.7164(5) 0.747(2) 0.092(3) Uani 0.815(11) 1 d D U P F 1
H11A H 0.711579 0.694022 0.709122 0.110 Uiso 0.815(11) 1 calc R U P F 1
H11B H 0.711202 0.715326 0.834509 0.110 Uiso 0.815(11) 1 calc R U P F 1
C12 C 0.8421(17) 0.7313(5) 0.771(2) 0.099(4) Uani 0.815(11) 1 d D U P F 1
H12A H 0.900205 0.716969 0.833743 0.119 Uiso 0.815(11) 1 calc R U P F 1
H12B H 0.850585 0.731797 0.682903 0.119 Uiso 0.815(11) 1 calc R U P F 1
C13 C 0.8551(17) 0.7642(5) 0.827(2) 0.100(4) Uani 0.815(11) 1 d D U P F 1
H13A H 0.927167 0.773486 0.836848 0.119 Uiso 0.815(11) 1 calc R U P F 1
H13B H 0.851248 0.763953 0.917035 0.119 Uiso 0.815(11) 1 calc R U P F 1
C14 C 0.7638(17) 0.7840(5) 0.730(2) 0.100(4) Uani 0.815(11) 1 d D U P F 1
H14A H 0.774328 0.785651 0.643410 0.120 Uiso 0.815(11) 1 calc R U P F 1
H14B H 0.769051 0.806371 0.766809 0.120 Uiso 0.815(11) 1 calc R U P F 1
C15 C 0.6473(16) 0.7710(5) 0.697(2) 0.093(3) Uani 0.815(11) 1 d D U P F 1
H15A H 0.629897 0.773470 0.778473 0.111 Uiso 0.815(11) 1 calc R U P F 1
H15B H 0.593418 0.784135 0.622879 0.111 Uiso 0.815(11) 1 calc R U P F 1
C16 C 0.1409(8) 0.6347(3) 0.3998(11) 0.050(2) Uani 1 1 d . . . . .
H16 H 0.068746 0.636006 0.330536 0.060 Uiso 1 1 calc R U . . .
C37 C 0.5617(9) 0.6274(3) 0.8193(13) 0.063(3) Uani 1 1 d . . . . .
H37A H 0.594487 0.636184 0.757766 0.075 Uiso 1 1 calc R U . . .
H37B H 0.545716 0.646788 0.863290 0.075 Uiso 1 1 calc R U . . .
C41 C 0.4416(9) 0.5675(3) 0.5497(12) 0.055(3) Uani 1 1 d . . . . .
H41A H 0.498901 0.555504 0.624782 0.066 Uiso 1 1 calc R U . . .
H41B H 0.379081 0.552216 0.508865 0.066 Uiso 1 1 calc R U . . .
N2A N 0.619(3) 0.7395(14) 0.668(6) 0.082(3) Uani 0.185(11) 1 d D U P F 2
C10A C 0.521(6) 0.719(2) 0.632(10) 0.075(5) Uani 0.185(11) 1 d D U P F 2
H10C H 0.455957 0.733754 0.602454 0.091 Uiso 0.185(11) 1 calc R U P F 2
H10D H 0.524928 0.707722 0.715008 0.091 Uiso 0.185(11) 1 calc R U P F 2
C11A C 0.704(4) 0.7326(17) 0.629(4) 0.090(4) Uani 0.185(11) 1 d D U P F 2
H11C H 0.729096 0.753002 0.600838 0.107 Uiso 0.185(11) 1 calc R U P F 2
H11D H 0.677449 0.717590 0.549953 0.107 Uiso 0.185(11) 1 calc R U P F 2
C12A C 0.808(6) 0.7155(18) 0.755460 0.094(4) Uani 0.185(11) 1 d D U P F 2
H12C H 0.793762 0.691788 0.757122 0.112 Uiso 0.185(11) 1 calc R U P F 2
H12D H 0.876074 0.718031 0.738118 0.112 Uiso 0.185(11) 1 calc R U P F 2
C13A C 0.827(6) 0.7293(17) 0.888(3) 0.094(4) Uani 0.185(11) 1 d D U P F 2
H13C H 0.907570 0.731593 0.942012 0.113 Uiso 0.185(11) 1 calc R U P F 2
H13D H 0.796653 0.714671 0.937367 0.113 Uiso 0.185(11) 1 calc R U P F 2
C14A C 0.774(4) 0.7617(14) 0.868(7) 0.094(4) Uani 0.185(11) 1 d D U P F 2
H14C H 0.806534 0.776152 0.820351 0.113 Uiso 0.185(11) 1 calc R U P F 2
H14D H 0.789320 0.771472 0.958617 0.113 Uiso 0.185(11) 1 calc R U P F 2
C15A C 0.648(4) 0.7608(15) 0.787(6) 0.086(4) Uani 0.185(11) 1 d D U P F 2
H15C H 0.611398 0.752706 0.846022 0.103 Uiso 0.185(11) 1 calc R U P F 2
H15D H 0.620133 0.783218 0.757079 0.103 Uiso 0.185(11) 1 calc R U P F 2
C17A C 0.0704(19) 0.5870(6) 0.460(3) 0.063(3) Uani 0.57(3) 1 d D U P E 2
C18A C 0.058(2) 0.5609(6) 0.367(3) 0.070(3) Uani 0.57(3) 1 d D U P E 2
C19A C -0.032(2) 0.5382(6) 0.342(3) 0.075(4) Uani 0.57(3) 1 d D U P E 2
H19A H -0.043262 0.520746 0.279383 0.090 Uiso 0.57(3) 1 calc R U P E 2
C20A C -0.104(2) 0.5420(6) 0.410(4) 0.074(4) Uani 0.57(3) 1 d D U P E 2
H20A H -0.159946 0.526287 0.397382 0.088 Uiso 0.57(3) 1 calc R U P E 2
C21A C -0.0933(19) 0.5680(6) 0.493(3) 0.070(4) Uani 0.57(3) 1 d D U P E 2
H21A H -0.143756 0.570386 0.535296 0.084 Uiso 0.57(3) 1 calc R U P E 2
C22A C -0.0078(17) 0.5922(6) 0.519(3) 0.066(3) Uani 0.57(3) 1 d D U P E 2
C23A C 0.136(2) 0.5545(7) 0.297(3) 0.076(4) Uani 0.57(3) 1 d D U P E 2
H23A H 0.198424 0.570517 0.331977 0.091 Uiso 0.57(3) 1 calc R U P E 2
C24A C 0.069(3) 0.5608(9) 0.134(3) 0.094(7) Uani 0.57(3) 1 d D U P E 2
H24D H 0.000548 0.548110 0.100727 0.142 Uiso 0.57(3) 1 calc R U P E 2
H24E H 0.114537 0.554104 0.085214 0.142 Uiso 0.57(3) 1 calc R U P E 2
H24F H 0.051303 0.584129 0.117524 0.142 Uiso 0.57(3) 1 calc R U P E 2
C25A C 0.187(3) 0.5182(7) 0.327(4) 0.096(7) Uani 0.57(3) 1 d D U P E 2
H25D H 0.226616 0.515260 0.425289 0.145 Uiso 0.57(3) 1 calc R U P E 2
H25E H 0.236989 0.514897 0.281591 0.145 Uiso 0.57(3) 1 calc R U P E 2
H25F H 0.126492 0.502191 0.292790 0.145 Uiso 0.57(3) 1 calc R U P E 2
C26A C -0.003(2) 0.6226(6) 0.607(3) 0.072(4) Uani 0.57(3) 1 d D U P E 2
H26A H 0.074777 0.630798 0.645390 0.086 Uiso 0.57(3) 1 calc R U P E 2
C27A C -0.038(3) 0.6152(8) 0.729(3) 0.088(6) Uani 0.57(3) 1 d D U P E 2
H27D H -0.118336 0.615323 0.695525 0.132 Uiso 0.57(3) 1 calc R U P E 2
H27E H -0.007046 0.631974 0.798851 0.132 Uiso 0.57(3) 1 calc R U P E 2
H27F H -0.009625 0.593713 0.767086 0.132 Uiso 0.57(3) 1 calc R U P E 2
C28A C -0.079(3) 0.6506(7) 0.517(3) 0.085(6) Uani 0.57(3) 1 d D U P E 2
H28D H -0.045525 0.659854 0.457895 0.127 Uiso 0.57(3) 1 calc R U P E 2
H28E H -0.087139 0.667728 0.575869 0.127 Uiso 0.57(3) 1 calc R U P E 2
H28F H -0.151559 0.641573 0.460638 0.127 Uiso 0.57(3) 1 calc R U P E 2
C29A C 0.377(3) 0.5336(7) 0.806(5) 0.089(5) Uani 0.395(19) 1 d D U P C 2
H29C H 0.454721 0.535481 0.870094 0.106 Uiso 0.395(19) 1 calc R U P C 2
H29D H 0.374784 0.524372 0.719250 0.106 Uiso 0.395(19) 1 calc R U P C 2
C30A C 0.317(3) 0.5126(7) 0.861(5) 0.090(4) Uani 0.395(19) 1 d D U P C 2
H30C H 0.308556 0.490580 0.820005 0.108 Uiso 0.395(19) 1 calc R U P C 2
H30D H 0.358881 0.510311 0.960869 0.108 Uiso 0.395(19) 1 calc R U P C 2
C31A C 0.217(3) 0.5257(8) 0.835(5) 0.092(5) Uani 0.395(19) 1 d D U P C 2
H31C H 0.193871 0.521031 0.910591 0.111 Uiso 0.395(19) 1 calc R U P C 2
H31D H 0.161427 0.516699 0.750017 0.111 Uiso 0.395(19) 1 calc R U P C 2
C32A C 0.232(3) 0.5643(8) 0.821(5) 0.090(5) Uani 0.395(19) 1 d D U P C 2
H32C H 0.164792 0.574043 0.751045 0.108 Uiso 0.395(19) 1 calc R U P C 2
H32D H 0.248569 0.575652 0.909024 0.108 Uiso 0.395(19) 1 calc R U P C 2
C33A C 0.364(4) 0.6374(8) 0.948(2) 0.090(5) Uani 0.367(18) 1 d D U P D 2
H33C H 0.328094 0.619926 0.978880 0.108 Uiso 0.367(18) 1 calc R U P D 2
H33D H 0.439525 0.629994 0.963070 0.108 Uiso 0.367(18) 1 calc R U P D 2
C34A C 0.371(4) 0.6667(9) 1.026(3) 0.092(5) Uani 0.367(18) 1 d D U P D 2
H34C H 0.447303 0.670425 1.092724 0.111 Uiso 0.367(18) 1 calc R U P D 2
H34D H 0.321366 0.665352 1.074452 0.111 Uiso 0.367(18) 1 calc R U P D 2
C35A C 0.336(4) 0.6930(7) 0.923(4) 0.090(4) Uani 0.367(18) 1 d D U P D 2
H35C H 0.276914 0.706077 0.934161 0.108 Uiso 0.367(18) 1 calc R U P D 2
H35D H 0.398977 0.707739 0.937225 0.108 Uiso 0.367(18) 1 calc R U P D 2
C36A C 0.295(5) 0.6792(5) 0.785(3) 0.083(5) Uani 0.367(18) 1 d D U P D 2
H36C H 0.218218 0.686181 0.732069 0.100 Uiso 0.367(18) 1 calc R U P D 2
H36D H 0.341504 0.686571 0.737362 0.100 Uiso 0.367(18) 1 calc R U P D 2
C38A C 0.660(2) 0.6087(11) 1.124(2) 0.087(8) Uani 0.63(5) 1 d D U P A 2
H38D H 0.629805 0.629889 1.135341 0.131 Uiso 0.63(5) 1 calc R U P A 2
H38E H 0.729604 0.604706 1.200914 0.131 Uiso 0.63(5) 1 calc R U P A 2
H38F H 0.607124 0.591404 1.118845 0.131 Uiso 0.63(5) 1 calc R U P A 2
C39A C 0.722(3) 0.5659(6) 0.923(4) 0.090(8) Uani 0.63(5) 1 d D U P A 2
H39D H 0.660496 0.550941 0.911217 0.134 Uiso 0.63(5) 1 calc R U P A 2
H39E H 0.787843 0.558476 0.999723 0.134 Uiso 0.63(5) 1 calc R U P A 2
H39F H 0.735732 0.566147 0.840191 0.134 Uiso 0.63(5) 1 calc R U P A 2
C40A C 0.812(2) 0.6368(8) 0.995(4) 0.085(8) Uani 0.63(5) 1 d D U P A 2
H40D H 0.840966 0.632728 0.925255 0.128 Uiso 0.63(5) 1 calc R U P A 2
H40E H 0.868228 0.631751 1.084627 0.128 Uiso 0.63(5) 1 calc R U P A 2
H40F H 0.790087 0.659771 0.991386 0.128 Uiso 0.63(5) 1 calc R U P A 2
C42A C 0.386(3) 0.5853(14) 0.250(3) 0.072(9) Uani 0.42(6) 1 d D U P B 2
H42D H 0.316606 0.574992 0.240739 0.108 Uiso 0.42(6) 1 calc R U P B 2
H42E H 0.406953 0.577854 0.176921 0.108 Uiso 0.42(6) 1 calc R U P B 2
H42F H 0.377193 0.609092 0.245492 0.108 Uiso 0.42(6) 1 calc R U P B 2
C43A C 0.601(4) 0.6088(10) 0.463(6) 0.087(10) Uani 0.42(6) 1 d D U P B 2
H43D H 0.573614 0.627246 0.498258 0.130 Uiso 0.42(6) 1 calc R U P B 2
H43E H 0.610615 0.615498 0.380363 0.130 Uiso 0.42(6) 1 calc R U P B 2
H43F H 0.672173 0.601581 0.531418 0.130 Uiso 0.42(6) 1 calc R U P B 2
C44A C 0.574(5) 0.5360(9) 0.391(6) 0.090(10) Uani 0.42(6) 1 d D U P B 2
H44D H 0.633991 0.529806 0.476927 0.135 Uiso 0.42(6) 1 calc R U P B 2
H44E H 0.604328 0.541383 0.323809 0.135 Uiso 0.42(6) 1 calc R U P B 2
H44F H 0.522135 0.517783 0.357646 0.135 Uiso 0.42(6) 1 calc R U P B 2

loop_
_atom_site_aniso_label
_atom_site_aniso_U_11
_atom_site_aniso_U_22
_atom_site_aniso_U_33
_atom_site_aniso_U_23
_atom_site_aniso_U_13
_atom_site_aniso_U_12
Dy1 0.0432(2) 0.0423(2) 0.0451(3) 0.0093(2) 0.01854(19) 0.0046(2)
Si1 0.0484(17) 0.092(3) 0.058(2) 0.0149(19) 0.0065(15) 0.0005(18)
C38 0.103(15) 0.092(18) 0.073(14) 0.010(14) 0.017(12) 0.006(15)
C39 0.081(14) 0.093(16) 0.096(18) 0.007(14) 0.022(13) 0.011(13)
C40 0.072(13) 0.095(14) 0.077(18) -0.020(14) 0.026(12) -0.008(12)
Si2 0.0620(19) 0.068(2) 0.0598(19) 0.0046(16) 0.0344(16) 0.0119(16)
C42 0.081(12) 0.080(15) 0.068(11) 0.003(11) 0.034(10) -0.005(11)
C43 0.072(13) 0.101(15) 0.100(14) 0.015(12) 0.049(11) 0.004(11)
C44 0.107(16) 0.095(13) 0.092(16) -0.003(11) 0.051(13) 0.022(12)
O1 0.069(5) 0.054(4) 0.083(5) 0.025(4) 0.043(4) 0.011(4)
C29 0.086(6) 0.090(7) 0.089(7) 0.011(5) 0.032(5) -0.001(5)
C30 0.091(6) 0.089(6) 0.090(6) 0.013(5) 0.033(5) -0.004(5)
C31 0.090(6) 0.089(6) 0.089(6) 0.012(5) 0.036(5) -0.008(5)
C32 0.091(6) 0.090(6) 0.093(6) 0.011(5) 0.031(5) -0.006(5)
O2 0.083(5) 0.064(5) 0.062(5) -0.001(4) 0.035(4) 0.016(4)
C33 0.097(7) 0.091(6) 0.081(6) -0.001(5) 0.043(5) 0.004(6)
C34 0.099(6) 0.091(6) 0.087(6) -0.004(5) 0.039(5) 0.005(5)
C35 0.095(6) 0.085(6) 0.086(6) -0.006(5) 0.040(5) 0.006(5)
C36 0.090(7) 0.075(6) 0.083(6) -0.008(5) 0.041(5) 0.006(5)
N1 0.042(4) 0.038(4) 0.043(4) 0.004(3) 0.014(4) 0.000(3)
N3 0.032(4) 0.034(4) 0.086(6) 0.005(4) 0.028(4) -0.001(3)
C17 0.038(5) 0.073(5) 0.083(7) 0.002(5) 0.025(5) -0.009(5)
C18 0.044(4) 0.078(5) 0.088(7) -0.006(5) 0.024(5) -0.010(4)
C19 0.051(5) 0.079(6) 0.090(8) -0.004(6) 0.022(6) -0.013(5)
C20 0.048(5) 0.080(6) 0.087(8) 0.000(7) 0.024(6) -0.014(5)
C21 0.045(5) 0.081(6) 0.085(8) 0.003(6) 0.024(6) -0.011(5)
C22 0.041(5) 0.079(5) 0.083(7) 0.003(5) 0.026(5) -0.009(5)
C23 0.048(6) 0.084(6) 0.094(7) -0.015(6) 0.022(6) -0.008(6)
C24 0.060(10) 0.095(13) 0.099(13) -0.029(12) 0.013(11) -0.007(12)
C25 0.054(12) 0.095(11) 0.109(13) -0.031(11) 0.011(11) -0.004(11)
C26 0.044(7) 0.087(7) 0.086(8) 0.000(7) 0.027(6) -0.008(6)
C27 0.056(12) 0.105(12) 0.099(13) -0.004(12) 0.029(11) -0.010(11)
C28 0.052(12) 0.091(12) 0.095(13) -0.011(11) 0.017(11) 0.002(11)
C1 0.036(5) 0.042(5) 0.049(6) -0.003(4) 0.021(4) -0.001(4)
C2 0.039(5) 0.049(6) 0.045(5) 0.008(4) 0.017(4) -0.002(4)
C3 0.048(6) 0.046(6) 0.057(6) 0.009(5) 0.016(5) 0.007(5)
C4 0.057(7) 0.072(9) 0.079(9) 0.024(7) 0.013(7) 0.011(6)
C5 0.092(11) 0.071(9) 0.077(10) 0.028(8) 0.009(8) 0.013(8)
C6 0.101(11) 0.047(7) 0.071(9) 0.021(6) 0.023(8) 0.000(7)
C7 0.086(9) 0.042(6) 0.051(6) 0.003(5) 0.026(6) -0.007(6)
C8 0.061(6) 0.036(5) 0.041(5) 0.000(4) 0.020(5) -0.004(4)
C9 0.050(6) 0.045(6) 0.058(7) 0.004(5) 0.022(5) -0.006(5)
N2 0.075(4) 0.071(4) 0.085(4) -0.007(4) 0.025(4) -0.006(4)
C10 0.069(5) 0.067(6) 0.077(6) -0.008(5) 0.028(4) -0.005(5)
C11 0.084(5) 0.085(5) 0.095(5) -0.003(4) 0.024(4) -0.007(4)
C12 0.091(5) 0.092(5) 0.102(5) -0.006(5) 0.025(4) -0.007(5)
C13 0.092(5) 0.090(5) 0.101(6) -0.003(5) 0.023(5) -0.011(5)
C14 0.097(6) 0.084(6) 0.101(6) 0.001(5) 0.020(5) -0.012(5)
C15 0.088(5) 0.080(5) 0.096(5) -0.003(4) 0.021(4) -0.005(4)
C16 0.032(5) 0.055(6) 0.056(6) 0.009(5) 0.010(4) -0.005(4)
C37 0.053(7) 0.056(7) 0.061(7) -0.002(6) 0.004(6) -0.002(5)
C41 0.045(6) 0.062(7) 0.061(7) 0.009(5) 0.023(5) 0.007(5)
N2A 0.079(5) 0.076(5) 0.086(5) -0.005(4) 0.026(4) -0.005(4)
C10A 0.073(6) 0.071(6) 0.080(6) -0.006(6) 0.028(5) -0.005(5)
C11A 0.085(5) 0.083(5) 0.093(5) -0.004(4) 0.027(4) -0.005(4)
C12A 0.089(6) 0.088(6) 0.096(6) -0.002(5) 0.029(5) -0.005(5)
C13A 0.089(5) 0.088(5) 0.097(5) -0.002(5) 0.028(5) -0.007(5)
C14A 0.090(5) 0.086(5) 0.096(5) -0.002(5) 0.027(5) -0.006(5)
C15A 0.083(6) 0.079(6) 0.089(6) -0.004(5) 0.028(5) -0.005(5)
C17A 0.038(5) 0.071(5) 0.081(7) 0.003(5) 0.026(5) -0.009(5)
C18A 0.043(4) 0.078(5) 0.088(7) -0.006(5) 0.024(5) -0.010(4)
C19A 0.051(5) 0.079(6) 0.090(8) -0.006(6) 0.022(6) -0.013(5)
C20A 0.049(5) 0.080(6) 0.088(8) -0.002(6) 0.023(6) -0.014(5)
C21A 0.045(5) 0.081(6) 0.084(8) 0.002(6) 0.025(6) -0.009(5)
C22A 0.041(5) 0.078(5) 0.082(7) 0.003(5) 0.027(5) -0.008(5)
C23A 0.046(5) 0.084(6) 0.093(7) -0.015(6) 0.024(6) -0.008(5)
C24A 0.066(10) 0.101(12) 0.102(12) -0.029(11) 0.018(10) 0.000(11)
C25A 0.058(11) 0.092(11) 0.111(12) -0.034(10) 0.004(10) -0.011(10)
C26A 0.042(6) 0.087(6) 0.087(8) 0.000(6) 0.026(6) -0.009(6)
C27A 0.059(11) 0.107(12) 0.096(13) -0.012(11) 0.028(10) -0.009(11)
C28A 0.055(11) 0.089(11) 0.096(13) -0.005(11) 0.015(10) 0.001(10)
C29A 0.089(6) 0.087(6) 0.090(6) 0.009(5) 0.036(5) -0.001(5)
C30A 0.091(6) 0.088(6) 0.090(6) 0.009(5) 0.034(5) -0.004(5)
C31A 0.092(6) 0.090(6) 0.091(6) 0.011(5) 0.033(5) -0.007(5)
C32A 0.090(7) 0.089(7) 0.089(7) 0.007(6) 0.034(6) -0.003(6)
C33A 0.096(7) 0.093(7) 0.085(7) -0.003(6) 0.039(6) 0.006(6)
C34A 0.098(7) 0.091(6) 0.087(6) -0.003(5) 0.037(5) 0.004(5)
C35A 0.096(6) 0.086(6) 0.087(6) -0.005(5) 0.037(5) 0.003(5)
C36A 0.092(7) 0.078(7) 0.084(7) -0.006(6) 0.039(5) 0.005(6)
C38A 0.091(12) 0.096(16) 0.065(11) 0.015(11) 0.020(9) -0.008(12)
C39A 0.078(11) 0.083(12) 0.094(15) 0.016(11) 0.019(10) 0.000(10)
C40A 0.068(10) 0.094(12) 0.088(16) -0.018(12) 0.025(10) 0.001(9)
C42A 0.072(13) 0.084(17) 0.069(13) 0.003(13) 0.038(11) -0.008(13)
C43A 0.078(15) 0.093(16) 0.104(16) 0.015(14) 0.051(13) 0.005(13)
C44A 0.098(17) 0.092(15) 0.093(17) -0.006(12) 0.050(14) 0.020(13)

loop_
_atom_type_symbol
_atom_type_description
_atom_type_scat_dispersion_real
_atom_type_scat_dispersion_imag
_atom_type_scat_source
C C 0.0033 0.0016 'International Tables Vol C Tables 4.2.6.8 and 6.1.1.4'
H H 0.0000 0.0000 'International Tables Vol C Tables 4.2.6.8 and 6.1.1.4'
Dy Dy -0.1892 4.4098 'International Tables Vol C Tables 4.2.6.8 and 6.1.1.4'
N N 0.0061 0.0033 'International Tables Vol C Tables 4.2.6.8 and 6.1.1.4'
O O 0.0106 0.0060 'International Tables Vol C Tables 4.2.6.8 and 6.1.1.4'
Si Si 0.0817 0.0704 'International Tables Vol C Tables 4.2.6.8 and 6.1.1.4'

loop_
_geom_angle_atom_site_label_1
_geom_angle_atom_site_label_2
_geom_angle_atom_site_label_3
_geom_angle
_geom_angle_site_symmetry_1
_geom_angle_site_symmetry_3
_geom_angle_publ_flag
O1 Dy1 O2 79.8(3) . . ?
O1 Dy1 N3 85.8(3) . . ?
O1 Dy1 C1 154.4(3) . . ?
O2 Dy1 N3 81.2(3) . . ?
O2 Dy1 C1 89.3(3) . . ?
C1 Dy1 N3 69.6(3) . . ?
C37 Dy1 O1 103.9(4) . . ?
C37 Dy1 O2 86.8(4) . . ?
C37 Dy1 N3 163.0(3) . . ?
C37 Dy1 C1 98.5(4) . . ?
C41 Dy1 O1 86.9(3) . . ?
C41 Dy1 O2 166.7(3) . . ?
C41 Dy1 N3 99.3(3) . . ?
C41 Dy1 C1 103.4(3) . . ?
C41 Dy1 C37 95.1(4) . . ?
C38 Si1 C39 105.9(17) . . ?
C38 Si1 C40 106.5(17) . . ?
C40 Si1 C39 105.5(16) . . ?
C37 Si1 C38 113.9(16) . . ?
C37 Si1 C39 105.6(19) . . ?
C37 Si1 C40 118(2) . . ?
C37 Si1 C38A 109.8(11) . . ?
C37 Si1 C39A 114.5(11) . . ?
C37 Si1 C40A 109.3(12) . . ?
C38A Si1 C39A 109.3(12) . . ?
C38A Si1 C40A 106.2(11) . . ?
C39A Si1 C40A 107.3(11) . . ?
Si1 C38 H38A 109.5 . . ?
Si1 C38 H38B 109.5 . . ?
Si1 C38 H38C 109.5 . . ?
H38A C38 H38B 109.5 . . ?
H38A C38 H38C 109.5 . . ?
H38B C38 H38C 109.5 . . ?
Si1 C39 H39A 109.5 . . ?
Si1 C39 H39B 109.5 . . ?
Si1 C39 H39C 109.5 . . ?
H39A C39 H39B 109.5 . . ?
H39A C39 H39C 109.5 . . ?
H39B C39 H39C 109.5 . . ?
Si1 C40 H40A 109.1 . . ?
Si1 C40 H40B 113.5 . . ?
Si1 C40 H40C 105.7 . . ?
H40A C40 H40B 109.5 . . ?
H40A C40 H40C 109.5 . . ?
H40B C40 H40C 109.5 . . ?
C42 Si2 C44 106.9(12) . . ?
C43 Si2 C42 104.1(12) . . ?
C43 Si2 C44 108.2(13) . . ?
C41 Si2 C42 110.8(11) . . ?
C41 Si2 C43 109.7(13) . . ?
C41 Si2 C44 116.4(12) . . ?
C41 Si2 C42A 111.4(14) . . ?
C41 Si2 C43A 113.0(17) . . ?
C41 Si2 C44A 114.2(16) . . ?
C42A Si2 C43A 104.4(15) . . ?
C42A Si2 C44A 107.5(15) . . ?
C43A Si2 C44A 105.7(16) . . ?
Si2 C42 H42A 109.5 . . ?
Si2 C42 H42B 109.5 . . ?
Si2 C42 H42C 109.5 . . ?
H42A C42 H42B 109.5 . . ?
H42A C42 H42C 109.5 . . ?
H42B C42 H42C 109.5 . . ?
Si2 C43 H43A 109.5 . . ?
Si2 C43 H43B 109.5 . . ?
Si2 C43 H43C 109.5 . . ?
H43A C43 H43B 109.5 . . ?
H43A C43 H43C 109.5 . . ?
H43B C43 H43C 109.5 . . ?
Si2 C44 H44A 109.5 . . ?
Si2 C44 H44B 109.5 . . ?
Si2 C44 H44C 109.5 . . ?
H44A C44 H44B 109.5 . . ?
H44A C44 H44C 109.5 . . ?
H44B C44 H44C 109.5 . . ?
C29 O1 Dy1 119.1(10) . . ?
C29 O1 C32 105.8(14) . . ?
C32 O1 Dy1 133.0(11) . . ?
C29A O1 Dy1 123.3(13) . . ?
C29A O1 C32A 108.1(16) . . ?
C32A O1 Dy1 128.0(13) . . ?
O1 C29 H29A 110.1 . . ?
O1 C29 H29B 110.1 . . ?
O1 C29 C30 107.9(17) . . ?
H29A C29 H29B 108.4 . . ?
C30 C29 H29A 110.1 . . ?
C30 C29 H29B 110.1 . . ?
C29 C30 H30A 110.0 . . ?
C29 C30 H30B 110.0 . . ?
H30A C30 H30B 108.3 . . ?
C31 C30 C29 108.7(19) . . ?
C31 C30 H30A 110.0 . . ?
C31 C30 H30B 110.0 . . ?
C30 C31 H31A 111.2 . . ?
C30 C31 H31B 111.2 . . ?
C30 C31 C32 103.0(19) . . ?
H31A C31 H31B 109.1 . . ?
C32 C31 H31A 111.2 . . ?
C32 C31 H31B 111.2 . . ?
O1 C32 C31 98.9(16) . . ?
O1 C32 H32A 112.0 . . ?
O1 C32 H32B 112.0 . . ?
C31 C32 H32A 112.0 . . ?
C31 C32 H32B 112.0 . . ?
H32A C32 H32B 109.7 . . ?
C33 O2 Dy1 128.9(10) . . ?
C33 O2 C36 107.8(13) . . ?
C36 O2 Dy1 121.4(10) . . ?
C33A O2 Dy1 111.2(17) . . ?
C33A O2 C36A 106.4(17) . . ?
C36A O2 Dy1 118.3(18) . . ?
O2 C33 H33A 109.8 . . ?
O2 C33 H33B 109.8 . . ?
H33A C33 H33B 108.2 . . ?
C34 C33 O2 109.4(17) . . ?
C34 C33 H33A 109.8 . . ?
C34 C33 H33B 109.8 . . ?
C33 C34 H34A 110.7 . . ?
C33 C34 H34B 110.7 . . ?
C33 C34 C35 105.0(18) . . ?
H34A C34 H34B 108.8 . . ?
C35 C34 H34A 110.7 . . ?
C35 C34 H34B 110.7 . . ?
C34 C35 H35A 110.2 . . ?
C34 C35 H35B 110.2 . . ?
H35A C35 H35B 108.5 . . ?
C36 C35 C34 107.7(18) . . ?
C36 C35 H35A 110.2 . . ?
C36 C35 H35B 110.2 . . ?
O2 C36 C35 105.6(15) . . ?
O2 C36 H36A 110.6 . . ?
O2 C36 H36B 110.6 . . ?
C35 C36 H36A 110.6 . . ?
C35 C36 H36B 110.6 . . ?
H36A C36 H36B 108.8 . . ?
C1 N1 C9 125.1(8) . . ?
C8 N1 C1 112.7(8) . . ?
C8 N1 C9 122.2(8) . . ?
C17 N3 Dy1 131.9(15) . . ?
C16 N3 Dy1 110.7(6) . . ?
C16 N3 C17 117.1(16) . . ?
C16 N3 C17A 114.0(16) . . ?
C17A N3 Dy1 134.1(15) . . ?
C18 C17 N3 118.5(16) . . ?
C22 C17 N3 117.0(17) . . ?
C22 C17 C18 124.1(16) . . ?
C17 C18 C19 115.0(18) . . ?
C17 C18 C23 121.5(18) . . ?
C19 C18 C23 123.5(19) . . ?
C18 C19 H19 119.5 . . ?
C20 C19 C18 121(2) . . ?
C20 C19 H19 119.5 . . ?
C19 C20 H20 118.8 . . ?
C21 C20 C19 122(2) . . ?
C21 C20 H20 118.8 . . ?
C20 C21 H21 120.0 . . ?
C20 C21 C22 120(2) . . ?
C22 C21 H21 120.0 . . ?
C17 C22 C21 117.3(19) . . ?
C17 C22 C26 122.9(17) . . ?
C21 C22 C26 119.8(18) . . ?
C18 C23 H23 105.5 . . ?
C18 C23 C24 111.2(19) . . ?
C18 C23 C25 117(2) . . ?
C24 C23 H23 105.5 . . ?
C25 C23 H23 105.5 . . ?
C25 C23 C24 111(2) . . ?
C23 C24 H24A 109.5 . . ?
C23 C24 H24B 109.5 . . ?
C23 C24 H24C 109.5 . . ?
H24A C24 H24B 109.5 . . ?
H24A C24 H24C 109.5 . . ?
H24B C24 H24C 109.5 . . ?
C23 C25 H25A 109.5 . . ?
C23 C25 H25B 109.5 . . ?
C23 C25 H25C 109.5 . . ?
H25A C25 H25B 109.5 . . ?
H25A C25 H25C 109.5 . . ?
H25B C25 H25C 109.5 . . ?
C22 C26 H26 105.4 . . ?
C22 C26 C27 116(2) . . ?
C22 C26 C28 112.3(18) . . ?
C27 C26 H26 105.4 . . ?
C28 C26 H26 105.4 . . ?
C28 C26 C27 112(2) . . ?
C26 C27 H27A 109.5 . . ?
C26 C27 H27B 109.5 . . ?
C26 C27 H27C 109.5 . . ?
H27A C27 H27B 109.5 . . ?
H27A C27 H27C 109.5 . . ?
H27B C27 H27C 109.5 . . ?
C26 C28 H28A 109.5 . . ?
C26 C28 H28B 109.5 . . ?
C26 C28 H28C 109.5 . . ?
H28A C28 H28B 109.5 . . ?
H28A C28 H28C 109.5 . . ?
H28B C28 H28C 109.5 . . ?
N1 C1 Dy1 143.1(7) . . ?
N1 C1 C2 104.4(8) . . ?
C2 C1 Dy1 112.5(6) . . ?
C1 C2 C3 110.6(9) . . ?
C1 C2 C16 122.7(9) . . ?
C3 C2 C16 126.5(9) . . ?
C4 C3 C2 136.4(11) . . ?
C4 C3 C8 118.4(10) . . ?
C8 C3 C2 105.1(9) . . ?
C3 C4 H4 121.0 . . ?
C3 C4 C5 117.9(13) . . ?
C5 C4 H4 121.0 . . ?
C4 C5 H5 119.6 . . ?
C6 C5 C4 120.9(13) . . ?
C6 C5 H5 119.6 . . ?
C5 C6 H6 118.3 . . ?
C5 C6 C7 123.4(12) . . ?
C7 C6 H6 118.3 . . ?
C6 C7 H7 121.8 . . ?
C6 C7 C8 116.4(12) . . ?
C8 C7 H7 121.8 . . ?
N1 C8 C3 107.1(8) . . ?
N1 C8 C7 129.9(10) . . ?
C7 C8 C3 122.9(10) . . ?
N1 C9 H9AA 109.1 . . ?
N1 C9 H9AB 109.1 . . ?
N1 C9 H9BC 109.6 . . ?
N1 C9 H9BD 109.6 . . ?
N1 C9 C10 112.3(10) . . ?
N1 C9 C10A 110(2) . . ?
H9AA C9 H9AB 107.9 . . ?
H9BC C9 H9BD 108.2 . . ?
C10 C9 H9AA 109.1 . . ?
C10 C9 H9AB 109.1 . . ?
C10A C9 H9BC 109.6 . . ?
C10A C9 H9BD 109.6 . . ?
C11 N2 C10 115.8(18) . . ?
C11 N2 C15 113.8(16) . . ?
C15 N2 C10 112.9(15) . . ?
C9 C10 H10A 109.3 . . ?
C9 C10 H10B 109.3 . . ?
N2 C10 C9 111.8(13) . . ?
N2 C10 H10A 109.3 . . ?
N2 C10 H10B 109.3 . . ?
H10A C10 H10B 107.9 . . ?
N2 C11 H11A 109.7 . . ?
N2 C11 H11B 109.7 . . ?
N2 C11 C12 109.8(16) . . ?
H11A C11 H11B 108.2 . . ?
C12 C11 H11A 109.7 . . ?
C12 C11 H11B 109.7 . . ?
C11 C12 H12A 109.5 . . ?
C11 C12 H12B 109.5 . . ?
H12A C12 H12B 108.1 . . ?
C13 C12 C11 110.6(18) . . ?
C13 C12 H12A 109.5 . . ?
C13 C12 H12B 109.5 . . ?
C12 C13 H13A 110.4 . . ?
C12 C13 H13B 110.4 . . ?
C12 C13 C14 106.6(18) . . ?
H13A C13 H13B 108.6 . . ?
C14 C13 H13A 110.4 . . ?
C14 C13 H13B 110.4 . . ?
C13 C14 H14A 108.3 . . ?
C13 C14 H14B 108.3 . . ?
C13 C14 C15 115.8(18) . . ?
H14A C14 H14B 107.4 . . ?
C15 C14 H14A 108.3 . . ?
C15 C14 H14B 108.3 . . ?
N2 C15 C14 111.6(16) . . ?
N2 C15 H15A 109.3 . . ?
N2 C15 H15B 109.3 . . ?
C14 C15 H15A 109.3 . . ?
C14 C15 H15B 109.3 . . ?
H15A C15 H15B 108.0 . . ?
N3 C16 C2 124.3(9) . . ?
N3 C16 H16 117.9 . . ?
C2 C16 H16 117.9 . . ?
Dy1 C37 H37A 102.5 . . ?
Dy1 C37 H37B 102.5 . . ?
Si1 C37 Dy1 138.5(6) . . ?
Si1 C37 H37A 102.5 . . ?
Si1 C37 H37B 102.5 . . ?
H37A C37 H37B 104.9 . . ?
Dy1 C41 H41A 105.7 . . ?
Dy1 C41 H41B 105.7 . . ?
Si2 C41 Dy1 126.3(6) . . ?
Si2 C41 H41A 105.7 . . ?
Si2 C41 H41B 105.7 . . ?
H41A C41 H41B 106.2 . . ?
C10A N2A C15A 117(3) . . ?
C11A N2A C10A 124(3) . . ?
C11A N2A C15A 115(3) . . ?
C9 C10A H10C 108.3 . . ?
C9 C10A H10D 108.3 . . ?
N2A C10A C9 116(3) . . ?
N2A C10A H10C 108.3 . . ?
N2A C10A H10D 108.3 . . ?
H10C C10A H10D 107.4 . . ?
N2A C11A H11C 109.5 . . ?
N2A C11A H11D 109.5 . . ?
N2A C11A C12A 111(3) . . ?
H11C C11A H11D 108.1 . . ?
C12A C11A H11C 109.5 . . ?
C12A C11A H11D 109.5 . . ?
C11A C12A H12C 108.9 . . ?
C11A C12A H12D 108.9 . . ?
H12C C12A H12D 107.7 . . ?
C13A C12A C11A 113(3) . . ?
C13A C12A H12C 108.9 . . ?
C13A C12A H12D 108.9 . . ?
C12A C13A H13C 109.9 . . ?
C12A C13A H13D 109.9 . . ?
C12A C13A C14A 109(3) . . ?
H13C C13A H13D 108.3 . . ?
C14A C13A H13C 109.9 . . ?
C14A C13A H13D 109.9 . . ?
C13A C14A H14C 108.7 . . ?
C13A C14A H14D 108.7 . . ?
C13A C14A C15A 114(3) . . ?
H14C C14A H14D 107.6 . . ?
C15A C14A H14C 108.7 . . ?
C15A C14A H14D 108.7 . . ?
N2A C15A C14A 110(3) . . ?
N2A C15A H15C 109.6 . . ?
N2A C15A H15D 109.6 . . ?
C14A C15A H15C 109.6 . . ?
C14A C15A H15D 109.6 . . ?
H15C C15A H15D 108.1 . . ?
C18A C17A N3 120.1(14) . . ?
C18A C17A C22A 121.0(14) . . ?
C22A C17A N3 118.7(15) . . ?
C17A C18A C19A 118.4(16) . . ?
C17A C18A C23A 123.9(15) . . ?
C19A C18A C23A 117.7(17) . . ?
C18A C19A H19A 120.0 . . ?
C20A C19A C18A 119.9(18) . . ?
C20A C19A H19A 120.0 . . ?
C19A C20A H20A 119.7 . . ?
C21A C20A C19A 120.5(18) . . ?
C21A C20A H20A 119.7 . . ?
C20A C21A H21A 118.9 . . ?
C20A C21A C22A 122.2(18) . . ?
C22A C21A H21A 118.9 . . ?
C17A C22A C21A 117.5(17) . . ?
C17A C22A C26A 121.8(15) . . ?
C21A C22A C26A 120.7(15) . . ?
C18A C23A H23A 108.5 . . ?
C18A C23A C24A 108.3(17) . . ?
C18A C23A C25A 111.3(18) . . ?
C24A C23A H23A 108.5 . . ?
C25A C23A H23A 108.5 . . ?
C25A C23A C24A 111.6(19) . . ?
C23A C24A H24D 109.5 . . ?
C23A C24A H24E 109.5 . . ?
C23A C24A H24F 109.5 . . ?
H24D C24A H24E 109.5 . . ?
H24D C24A H24F 109.5 . . ?
H24E C24A H24F 109.5 . . ?
C23A C25A H25D 109.5 . . ?
C23A C25A H25E 109.5 . . ?
C23A C25A H25F 109.5 . . ?
H25D C25A H25E 109.5 . . ?
H25D C25A H25F 109.5 . . ?
H25E C25A H25F 109.5 . . ?
C22A C26A H26A 108.1 . . ?
C22A C26A C27A 113.1(17) . . ?
C22A C26A C28A 110.7(18) . . ?
C27A C26A H26A 108.1 . . ?
C28A C26A H26A 108.1 . . ?
C28A C26A C27A 108.6(17) . . ?
C26A C27A H27D 109.5 . . ?
C26A C27A H27E 109.5 . . ?
C26A C27A H27F 109.5 . . ?
H27D C27A H27E 109.5 . . ?
H27D C27A H27F 109.5 . . ?
H27E C27A H27F 109.5 . . ?
C26A C28A H28D 109.5 . . ?
C26A C28A H28E 109.5 . . ?
C26A C28A H28F 109.5 . . ?
H28D C28A H28E 109.5 . . ?
H28D C28A H28F 109.5 . . ?
H28E C28A H28F 109.5 . . ?
O1 C29A H29C 110.0 . . ?
O1 C29A H29D 110.0 . . ?
O1 C29A C30A 108(2) . . ?
H29C C29A H29D 108.4 . . ?
C30A C29A H29C 110.0 . . ?
C30A C29A H29D 110.0 . . ?
C29A C30A H30C 109.9 . . ?
C29A C30A H30D 109.9 . . ?
H30C C30A H30D 108.3 . . ?
C31A C30A C29A 109(2) . . ?
C31A C30A H30C 109.9 . . ?
C31A C30A H30D 109.9 . . ?
C30A C31A H31C 110.6 . . ?
C30A C31A H31D 110.6 . . ?
C30A C31A C32A 106(2) . . ?
H31C C31A H31D 108.8 . . ?
C32A C31A H31C 110.6 . . ?
C32A C31A H31D 110.6 . . ?
O1 C32A C31A 101.9(19) . . ?
O1 C32A H32C 111.4 . . ?
O1 C32A H32D 111.4 . . ?
C31A C32A H32C 111.4 . . ?
C31A C32A H32D 111.4 . . ?
H32C C32A H32D 109.2 . . ?
O2 C33A H33C 109.5 . . ?
O2 C33A H33D 109.5 . . ?
H33C C33A H33D 108.1 . . ?
C34A C33A O2 111(2) . . ?
C34A C33A H33C 109.5 . . ?
C34A C33A H33D 109.5 . . ?
C33A C34A H34C 110.9 . . ?
C33A C34A H34D 110.9 . . ?
C33A C34A C35A 104(2) . . ?
H34C C34A H34D 108.9 . . ?
C35A C34A H34C 110.9 . . ?
C35A C34A H34D 110.9 . . ?
C34A C35A H35C 109.6 . . ?
C34A C35A H35D 109.6 . . ?
H35C C35A H35D 108.1 . . ?
C36A C35A C34A 110(2) . . ?
C36A C35A H35C 109.6 . . ?
C36A C35A H35D 109.6 . . ?
O2 C36A C35A 106.1(18) . . ?
O2 C36A H36C 110.5 . . ?
O2 C36A H36D 110.5 . . ?
C35A C36A H36C 110.5 . . ?
C35A C36A H36D 110.5 . . ?
H36C C36A H36D 108.7 . . ?
Si1 C38A H38D 109.5 . . ?
Si1 C38A H38E 109.5 . . ?
Si1 C38A H38F 109.5 . . ?
H38D C38A H38E 109.5 . . ?
H38D C38A H38F 109.5 . . ?
H38E C38A H38F 109.5 . . ?
Si1 C39A H39D 109.5 . . ?
Si1 C39A H39E 109.5 . . ?
Si1 C39A H39F 109.5 . . ?
H39D C39A H39E 109.5 . . ?
H39D C39A H39F 109.5 . . ?
H39E C39A H39F 109.5 . . ?
Si1 C40A H40D 109.5 . . ?
Si1 C40A H40E 109.5 . . ?
Si1 C40A H40F 109.5 . . ?
H40D C40A H40E 109.5 . . ?
H40D C40A H40F 109.5 . . ?
H40E C40A H40F 109.5 . . ?
Si2 C42A H42D 109.5 . . ?
Si2 C42A H42E 109.5 . . ?
Si2 C42A H42F 109.5 . . ?
H42D C42A H42E 109.5 . . ?
H42D C42A H42F 109.5 . . ?
H42E C42A H42F 109.5 . . ?
Si2 C43A H43D 109.5 . . ?
Si2 C43A H43E 109.5 . . ?
Si2 C43A H43F 109.5 . . ?
H43D C43A H43E 109.5 . . ?
H43D C43A H43F 109.5 . . ?
H43E C43A H43F 109.5 . . ?
Si2 C44A H44D 109.5 . . ?
Si2 C44A H44E 109.5 . . ?
Si2 C44A H44F 109.5 . . ?
H44D C44A H44E 109.5 . . ?
H44D C44A H44F 109.5 . . ?
H44E C44A H44F 109.5 . . ?

loop_
_geom_bond_atom_site_label_1
_geom_bond_atom_site_label_2
_geom_bond_distance
_geom_bond_site_symmetry_2
_geom_bond_publ_flag
Dy1 O1 2.450(8) . ?
Dy1 O2 2.479(8) . ?
Dy1 N3 2.626(8) . ?
Dy1 C1 2.498(10) . ?
Dy1 C37 2.427(11) . ?
Dy1 C41 2.399(11) . ?
Si1 C38 1.88(2) . ?
Si1 C39 1.90(2) . ?
Si1 C40 1.90(2) . ?
Si1 C37 1.830(11) . ?
Si1 C38A 1.868(19) . ?
Si1 C39A 1.88(2) . ?
Si1 C40A 1.904(18) . ?
C38 H38A 0.9600 . ?
C38 H38B 0.9600 . ?
C38 H38C 0.9600 . ?
C39 H39A 0.9600 . ?
C39 H39B 0.9600 . ?
C39 H39C 0.9600 . ?
C40 H40A 0.9600 . ?
C40 H40B 0.9600 . ?
C40 H40C 0.9601 . ?
Si2 C42 1.866(18) . ?
Si2 C43 1.862(19) . ?
Si2 C44 1.889(19) . ?
Si2 C41 1.797(11) . ?
Si2 C42A 1.86(2) . ?
Si2 C43A 1.87(2) . ?
Si2 C44A 1.89(2) . ?
C42 H42A 0.9600 . ?
C42 H42B 0.9600 . ?
C42 H42C 0.9600 . ?
C43 H43A 0.9600 . ?
C43 H43B 0.9600 . ?
C43 H43C 0.9600 . ?
C44 H44A 0.9600 . ?
C44 H44B 0.9600 . ?
C44 H44C 0.9600 . ?
O1 C29 1.42(2) . ?
O1 C32 1.43(2) . ?
O1 C29A 1.42(2) . ?
O1 C32A 1.43(2) . ?
C29 H29A 0.9700 . ?
C29 H29B 0.9700 . ?
C29 C30 1.42(2) . ?
C30 H30A 0.9700 . ?
C30 H30B 0.9700 . ?
C30 C31 1.34(3) . ?
C31 H31A 0.9700 . ?
C31 H31B 0.9700 . ?
C31 C32 1.58(3) . ?
C32 H32A 0.9700 . ?
C32 H32B 0.9700 . ?
O2 C33 1.429(19) . ?
O2 C36 1.445(18) . ?
O2 C33A 1.44(2) . ?
O2 C36A 1.44(2) . ?
C33 H33A 0.9700 . ?
C33 H33B 0.9700 . ?
C33 C34 1.43(2) . ?
C34 H34A 0.9700 . ?
C34 H34B 0.9700 . ?
C34 C35 1.46(3) . ?
C35 H35A 0.9700 . ?
C35 H35B 0.9700 . ?
C35 C36 1.45(3) . ?
C36 H36A 0.9700 . ?
C36 H36B 0.9700 . ?
N1 C1 1.382(12) . ?
N1 C8 1.376(12) . ?
N1 C9 1.464(13) . ?
N3 C17 1.444(17) . ?
N3 C16 1.302(13) . ?
N3 C17A 1.452(15) . ?
C17 C18 1.40(2) . ?
C17 C22 1.40(2) . ?
C18 C19 1.42(2) . ?
C18 C23 1.49(2) . ?
C19 H19 0.9300 . ?
C19 C20 1.39(3) . ?
C20 H20 0.9300 . ?
C20 C21 1.33(3) . ?
C21 H21 0.9300 . ?
C21 C22 1.41(2) . ?
C22 C26 1.51(2) . ?
C23 H23 0.9800 . ?
C23 C24 1.61(3) . ?
C23 C25 1.56(2) . ?
C24 H24A 0.9600 . ?
C24 H24B 0.9600 . ?
C24 H24C 0.9600 . ?
C25 H25A 0.9600 . ?
C25 H25B 0.9600 . ?
C25 H25C 0.9600 . ?
C26 H26 0.9800 . ?
C26 C27 1.54(2) . ?
C26 C28 1.53(2) . ?
C27 H27A 0.9600 . ?
C27 H27B 0.9600 . ?
C27 H27C 0.9600 . ?
C28 H28A 0.9600 . ?
C28 H28B 0.9600 . ?
C28 H28C 0.9600 . ?
C1 C2 1.399(13) . ?
C2 C3 1.434(14) . ?
C2 C16 1.436(13) . ?
C3 C4 1.403(15) . ?
C3 C8 1.417(14) . ?
C4 H4 0.9300 . ?
C4 C5 1.417(19) . ?
C5 H5 0.9300 . ?
C5 C6 1.36(2) . ?
C6 H6 0.9300 . ?
C6 C7 1.365(17) . ?
C7 H7 0.9300 . ?
C7 C8 1.399(14) . ?
C9 H9AA 0.9700 . ?
C9 H9AB 0.9700 . ?
C9 H9BC 0.9700 . ?
C9 H9BD 0.9700 . ?
C9 C10 1.523(17) . ?
C9 C10A 1.52(2) . ?
N2 C10 1.449(18) . ?
N2 C11 1.37(3) . ?
N2 C15 1.44(2) . ?
C10 H10A 0.9700 . ?
C10 H10B 0.9700 . ?
C11 H11A 0.9700 . ?
C11 H11B 0.9700 . ?
C11 C12 1.63(2) . ?
C12 H12A 0.9700 . ?
C12 H12B 0.9700 . ?
C12 C13 1.43(2) . ?
C13 H13A 0.9700 . ?
C13 H13B 0.9700 . ?
C13 C14 1.45(3) . ?
C14 H14A 0.9700 . ?
C14 H14B 0.9700 . ?
C14 C15 1.50(2) . ?
C15 H15A 0.9700 . ?
C15 H15B 0.9700 . ?
C16 H16 0.9300 . ?
C37 H37A 0.9700 . ?
C37 H37B 0.9700 . ?
C41 H41A 0.9700 . ?
C41 H41B 0.9700 . ?
N2A C10A 1.43(2) . ?
N2A C11A 1.34(3) . ?
N2A C15A 1.44(3) . ?
C10A H10C 0.9700 . ?
C10A H10D 0.9700 . ?
C11A H11C 0.9700 . ?
C11A H11D 0.9700 . ?
C11A C12A 1.62(3) . ?
C12A H12C 0.9700 . ?
C12A H12D 0.9700 . ?
C12A C13A 1.42(3) . ?
C13A H13C 0.9700 . ?
C13A H13D 0.9700 . ?
C13A C14A 1.45(3) . ?
C14A H14C 0.9700 . ?
C14A H14D 0.9700 . ?
C14A C15A 1.51(3) . ?
C15A H15C 0.9700 . ?
C15A H15D 0.9700 . ?
C17A C18A 1.39(2) . ?
C17A C22A 1.399(19) . ?
C18A C19A 1.42(2) . ?
C18A C23A 1.50(2) . ?
C19A H19A 0.9300 . ?
C19A C20A 1.39(2) . ?
C20A H20A 0.9300 . ?
C20A C21A 1.33(2) . ?
C21A H21A 0.9300 . ?
C21A C22A 1.41(2) . ?
C22A C26A 1.51(2) . ?
C23A H23A 0.9800 . ?
C23A C24A 1.60(2) . ?
C23A C25A 1.58(2) . ?
C24A H24D 0.9600 . ?
C24A H24E 0.9600 . ?
C24A H24F 0.9600 . ?
C25A H25D 0.9600 . ?
C25A H25E 0.9600 . ?
C25A H25F 0.9600 . ?
C26A H26A 0.9800 . ?
C26A C27A 1.55(2) . ?
C26A C28A 1.54(2) . ?
C27A H27D 0.9600 . ?
C27A H27E 0.9600 . ?
C27A H27F 0.9600 . ?
C28A H28D 0.9600 . ?
C28A H28E 0.9600 . ?
C28A H28F 0.9600 . ?
C29A H29C 0.9700 . ?
C29A H29D 0.9700 . ?
C29A C30A 1.42(3) . ?
C30A H30C 0.9700 . ?
C30A H30D 0.9700 . ?
C30A C31A 1.32(3) . ?
C31A H31C 0.9700 . ?
C31A H31D 0.9700 . ?
C31A C32A 1.57(3) . ?
C32A H32C 0.9700 . ?
C32A H32D 0.9700 . ?
C33A H33C 0.9700 . ?
C33A H33D 0.9700 . ?
C33A C34A 1.41(3) . ?
C34A H34C 0.9700 . ?
C34A H34D 0.9700 . ?
C34A C35A 1.44(3) . ?
C35A H35C 0.9700 . ?
C35A H35D 0.9700 . ?
C35A C36A 1.44(3) . ?
C36A H36C 0.9700 . ?
C36A H36D 0.9700 . ?
C38A H38D 0.9600 . ?
C38A H38E 0.9600 . ?
C38A H38F 0.9600 . ?
C39A H39D 0.9600 . ?
C39A H39E 0.9600 . ?
C39A H39F 0.9600 . ?
C40A H40D 0.9600 . ?
C40A H40E 0.9600 . ?
C40A H40F 0.9600 . ?
C42A H42D 0.9600 . ?
C42A H42E 0.9600 . ?
C42A H42F 0.9600 . ?
C43A H43D 0.9600 . ?
C43A H43E 0.9600 . ?
C43A H43F 0.9600 . ?
C44A H44D 0.9600 . ?
C44A H44E 0.9600 . ?
C44A H44F 0.9600 . ?

loop_
_geom_torsion_atom_site_label_1
_geom_torsion_atom_site_label_2
_geom_torsion_atom_site_label_3
_geom_torsion_atom_site_label_4
_geom_torsion
_geom_torsion_site_symmetry_1
_geom_torsion_site_symmetry_2
_geom_torsion_site_symmetry_3
_geom_torsion_site_symmetry_4
_geom_torsion_publ_flag
Dy1 O1 C29 C30 175.7(17) . . . . ?
Dy1 O1 C32 C31 -163.6(13) . . . . ?
Dy1 O1 C29A C30A -172(2) . . . . ?
Dy1 O1 C32A C31A 157(2) . . . . ?
Dy1 O2 C33 C34 163.0(15) . . . . ?
Dy1 O2 C36 C35 -177.5(15) . . . . ?
Dy1 O2 C33A C34A 146(3) . . . . ?
Dy1 O2 C36A C35A -136(3) . . . . ?
Dy1 N3 C17 C18 -83(3) . . . . ?
Dy1 N3 C17 C22 91(2) . . . . ?
Dy1 N3 C16 C2 -4.8(14) . . . . ?
Dy1 N3 C17A C18A -82(3) . . . . ?
Dy1 N3 C17A C22A 101(3) . . . . ?
Dy1 C1 C2 C3 -178.1(7) . . . . ?
Dy1 C1 C2 C16 -2.4(13) . . . . ?
C38 Si1 C37 Dy1 -56(3) . . . . ?
C39 Si1 C37 Dy1 59(2) . . . . ?
C40 Si1 C37 Dy1 177(2) . . . . ?
C42 Si2 C41 Dy1 -51.6(16) . . . . ?
C43 Si2 C41 Dy1 62.8(16) . . . . ?
C44 Si2 C41 Dy1 -173.9(17) . . . . ?
O1 C29 C30 C31 -9(3) . . . . ?
O1 C29A C30A C31A 18(5) . . . . ?
C29 O1 C32 C31 34(2) . . . . ?
C29 C30 C31 C32 29(3) . . . . ?
C30 C31 C32 O1 -39(3) . . . . ?
C32 O1 C29 C30 -19(3) . . . . ?
O2 C33 C34 C35 14(3) . . . . ?
O2 C33A C34A C35A -14(5) . . . . ?
C33 O2 C36 C35 -12(3) . . . . ?
C33 C34 C35 C36 -21(3) . . . . ?
C34 C35 C36 O2 20(3) . . . . ?
C36 O2 C33 C34 -2(3) . . . . ?
N1 C1 C2 C3 0.5(12) . . . . ?
N1 C1 C2 C16 176.2(10) . . . . ?
N1 C9 C10 N2 -169.4(15) . . . . ?
N1 C9 C10A N2A -157(7) . . . . ?
N3 C17 C18 C19 175(2) . . . . ?
N3 C17 C18 C23 -8(4) . . . . ?
N3 C17 C22 C21 -177(2) . . . . ?
N3 C17 C22 C26 5(3) . . . . ?
N3 C17A C18A C19A 179(3) . . . . ?
N3 C17A C18A C23A 2(4) . . . . ?
N3 C17A C22A C21A -177(2) . . . . ?
N3 C17A C22A C26A 4(4) . . . . ?
C17 N3 C16 C2 -179.6(14) . . . . ?
C17 C18 C19 C20 -1(3) . . . . ?
C17 C18 C23 C24 -82(3) . . . . ?
C17 C18 C23 C25 149(3) . . . . ?
C17 C22 C26 C27 -145(3) . . . . ?
C17 C22 C26 C28 85(3) . . . . ?
C18 C17 C22 C21 -3(3) . . . . ?
C18 C17 C22 C26 179(2) . . . . ?
C18 C19 C20 C21 1.7(18) . . . . ?
C19 C18 C23 C24 94(3) . . . . ?
C19 C18 C23 C25 -35(3) . . . . ?
C19 C20 C21 C22 -4(3) . . . . ?
C20 C21 C22 C17 4(3) . . . . ?
C20 C21 C22 C26 -178.1(16) . . . . ?
C21 C22 C26 C27 38(3) . . . . ?
C21 C22 C26 C28 -92(2) . . . . ?
C22 C17 C18 C19 2(4) . . . . ?
C22 C17 C18 C23 178(2) . . . . ?
C23 C18 C19 C20 -176.9(16) . . . . ?
C1 N1 C8 C3 1.3(12) . . . . ?
C1 N1 C8 C7 -176.9(11) . . . . ?
C1 N1 C9 C10 -104.0(14) . . . . ?
C1 N1 C9 C10A -93(5) . . . . ?
C1 C2 C3 C4 177.5(14) . . . . ?
C1 C2 C3 C8 0.2(12) . . . . ?
C1 C2 C16 N3 5.4(18) . . . . ?
C2 C3 C4 C5 -176.1(14) . . . . ?
C2 C3 C8 N1 -0.9(12) . . . . ?
C2 C3 C8 C7 177.5(10) . . . . ?
C3 C2 C16 N3 -179.6(11) . . . . ?
C3 C4 C5 C6 -2(2) . . . . ?
C4 C3 C8 N1 -178.7(11) . . . . ?
C4 C3 C8 C7 -0.4(17) . . . . ?
C4 C5 C6 C7 4(3) . . . . ?
C5 C6 C7 C8 -3(2) . . . . ?
C6 C7 C8 N1 179.3(11) . . . . ?
C6 C7 C8 C3 1.4(17) . . . . ?
C8 N1 C1 Dy1 176.8(8) . . . . ?
C8 N1 C1 C2 -1.1(11) . . . . ?
C8 N1 C9 C10 77.3(15) . . . . ?
C8 N1 C9 C10A 89(5) . . . . ?
C8 C3 C4 C5 1(2) . . . . ?
C9 N1 C1 Dy1 -2.0(17) . . . . ?
C9 N1 C1 C2 -179.9(9) . . . . ?
C9 N1 C8 C3 -179.9(9) . . . . ?
C9 N1 C8 C7 1.9(17) . . . . ?
N2 C11 C12 C13 60(2) . . . . ?
C10 N2 C11 C12 172.7(15) . . . . ?
C10 N2 C15 C14 -174.6(18) . . . . ?
C11 N2 C10 C9 -69(2) . . . . ?
C11 N2 C15 C14 51(3) . . . . ?
C11 C12 C13 C14 -57(2) . . . . ?
C12 C13 C14 C15 56(3) . . . . ?
C13 C14 C15 N2 -51(3) . . . . ?
C15 N2 C10 C9 157.5(18) . . . . ?
C15 N2 C11 C12 -54(2) . . . . ?
C16 N3 C17 C18 90(3) . . . . ?
C16 N3 C17 C22 -96(2) . . . . ?
C16 N3 C17A C18A 84(3) . . . . ?
C16 N3 C17A C22A -93(3) . . . . ?
C16 C2 C3 C4 2(2) . . . . ?
C16 C2 C3 C8 -175.3(10) . . . . ?
N2A C11A C12A C13A -38(8) . . . . ?
C10A N2A C11A C12A -101(10) . . . . ?
C10A N2A C15A C14A 141(8) . . . . ?
C11A N2A C10A C9 -14(12) . . . . ?
C11A N2A C15A C14A -18(8) . . . . ?
C11A C12A C13A C14A -19(9) . . . . ?
C12A C13A C14A C15A 61(7) . . . . ?
C13A C14A C15A N2A -44(8) . . . . ?
C15A N2A C10A C9 -171(7) . . . . ?
C15A N2A C11A C12A 57(6) . . . . ?
C17A N3 C16 C2 -174.1(12) . . . . ?
C17A C18A C19A C20A -1(4) . . . . ?
C17A C18A C23A C24A -113(3) . . . . ?
C17A C18A C23A C25A 123(3) . . . . ?
C17A C22A C26A C27A -144(3) . . . . ?
C17A C22A C26A C28A 94(3) . . . . ?
C18A C17A C22A C21A 6(4) . . . . ?
C18A C17A C22A C26A -173(3) . . . . ?
C18A C19A C20A C21A 4(4) . . . . ?
C19A C18A C23A C24A 69(3) . . . . ?
C19A C18A C23A C25A -54(3) . . . . ?
C19A C20A C21A C22A -2(4) . . . . ?
C20A C21A C22A C17A -3(4) . . . . ?
C20A C21A C22A C26A 176(2) . . . . ?
C21A C22A C26A C27A 37(3) . . . . ?
C21A C22A C26A C28A -86(3) . . . . ?
C22A C17A C18A C19A -4(4) . . . . ?
C22A C17A C18A C23A 178(2) . . . . ?
C23A C18A C19A C20A 177(2) . . . . ?
C29A O1 C32A C31A -14(4) . . . . ?
C29A C30A C31A C32A -26(5) . . . . ?
C30A C31A C32A O1 25(4) . . . . ?
C32A O1 C29A C30A 0(4) . . . . ?
C33A O2 C36A C35A -10(5) . . . . ?
C33A C34A C35A C36A 7(6) . . . . ?
C34A C35A C36A O2 2(6) . . . . ?
C36A O2 C33A C34A 16(5) . . . . ?
C38A Si1 C37 Dy1 -80.9(17) . . . . ?
C39A Si1 C37 Dy1 42.6(17) . . . . ?
C40A Si1 C37 Dy1 163.0(15) . . . . ?
C42A Si2 C41 Dy1 -72(2) . . . . ?
C43A Si2 C41 Dy1 45(2) . . . . ?
C44A Si2 C41 Dy1 166(2) . . . . ?
